data_4318401
loop_
_publ_author_name
'R. Vaidhyanathan'
'Srinivasan Natarajan'
'C. N. R. Rao'

_publ_section_title
;
 Three-Dimensional Open-Framework Neodymium Oxalates with Organic
 Functional Groups Protruding in 12-Member Channels
;
_journal_name_full 'Inorganic Chemistry'
_journal_page_first 4496
_journal_page_last 4501
_journal_paper_doi 10.1021/ic020197r
_journal_volume 41
_journal_year 2002
_chemical_formula_sum 'C9 H14 N2 Nd O10'
_chemical_formula_weight 454.46
_chemical_name_systematic
;
  ?
;
_space_group_IT_number 2
_symmetry_cell_setting triclinic
_symmetry_space_group_name_Hall '-P 1'
_symmetry_space_group_name_H-M 'P -1'
_atom_sites_solution_hydrogens geom
_atom_sites_solution_primary direct
_atom_sites_solution_secondary difmap
_audit_creation_method SHELXL
_cell_angle_alpha 109.388(2)
_cell_angle_beta 98.5080(10)
_cell_angle_gamma 102.361(2)
_cell_formula_units_Z 2
_cell_length_a 8.6222(9)
_cell_length_b 9.5683(10)
_cell_length_c 9.5712(10)
_cell_measurement_temperature 293(2)
_cell_volume 706.73(13)
_computing_cell_refinement 'Siemens XSCANS'
_computing_data_collection 'Siemens XSCANS'
_computing_data_reduction 'Siemens SHELXTL'
_computing_molecular_graphics 'Siemens SHELXTL'
_computing_publication_material 'Siemens SHELXTL'
_computing_structure_refinement 'SHELXL-93 (Sheldrick, 1993)'
_computing_structure_solution 'SHELXS-86 (Sheldrick, 1990)'
_diffrn_ambient_temperature 293(2)
_diffrn_measurement_device 'Siemens P4'
_diffrn_measurement_method '\w scans'
_diffrn_radiation_monochromator graphite
_diffrn_radiation_source 'fine-focus sealed tube'
_diffrn_radiation_type MoK\a
_diffrn_radiation_wavelength 0.71073
_diffrn_reflns_av_R_equivalents 0.0399
_diffrn_reflns_av_sigmaI/netI 0.0802
_diffrn_reflns_limit_h_max 9
_diffrn_reflns_limit_h_min -9
_diffrn_reflns_limit_k_max 10
_diffrn_reflns_limit_k_min -10
_diffrn_reflns_limit_l_max 10
_diffrn_reflns_limit_l_min -10
_diffrn_reflns_number 3031
_diffrn_reflns_theta_max 23.30
_diffrn_reflns_theta_min 2.32
_exptl_absorpt_coefficient_mu 3.738
_exptl_absorpt_correction_T_max 1.000000
_exptl_absorpt_correction_T_min 0.642946
_exptl_absorpt_correction_type SADABS
_exptl_crystal_density_diffrn 2.220
_exptl_crystal_F_000 464
_exptl_crystal_size_max 0.2
_exptl_crystal_size_mid 0.12
_exptl_crystal_size_min 0.08
_refine_diff_density_max 1.088
_refine_diff_density_min -1.880
_refine_diff_density_rms 0.207
_refine_ls_extinction_method none
_refine_ls_goodness_of_fit_all 0.893
_refine_ls_goodness_of_fit_obs 0.864
_refine_ls_matrix_type full
_refine_ls_number_parameters 198
_refine_ls_number_reflns 2033
_refine_ls_number_restraints 1
_refine_ls_restrained_S_all 0.893
_refine_ls_restrained_S_obs 0.865
_refine_ls_R_factor_all 0.0554
_refine_ls_R_factor_obs 0.0446
_refine_ls_shift/esd_max 2.800
_refine_ls_shift/esd_mean 0.116
_refine_ls_structure_factor_coef Fsqd
_refine_ls_weighting_details 'w=1/[\s^2^(Fo^2^)+(0.1000P)^2^+0.0000P] where P=(Fo^2^+2Fc^2^)/3'
_refine_ls_weighting_scheme calc
_refine_ls_wR_factor_all 0.1298
_refine_ls_wR_factor_obs 0.1150
_reflns_number_observed 1730
_reflns_number_total 2033
_reflns_observed_criterion >2sigma(I)
_cod_data_source_file ic020197r_2.cif
_cod_data_source_block sad1
_cod_depositor_comments
;
The following automatic conversions were performed:

'_symmetry_cell_setting' value 'Triclinic' changed to 'triclinic'
according to the built-in table from CIF Core dictionary named
'cif_core.dic' version 2.4.1 from 2010-06-29.

Automatic conversion script
Id: cif_fix_values 1646 2011-03-28 12:23:43Z adriana 

The following automatic conversions were performed:

'_refine_ls_weighting_scheme' value 'calc
w=1/[\s^2^(Fo^2^)+(0.1000P)^2^+0.0000P] where P=(Fo^2^+2Fc^2^)/3' was
changed to 'calc'. New tag '_refine_ls_weighting_details' was
created. The value of the new tag was set to
'w=1/[\s^2^(Fo^2^)+(0.1000P)^2^+0.0000P] where P=(Fo^2^+2Fc^2^)/3'.

Automatic conversion script
Id: cif_fix_values 3143 2015-03-26 13:38:13Z robertas 
;
_cod_database_code 4318401

loop_
_symmetry_equiv_pos_as_xyz
'x, y, z'
'-x, -y, -z'

loop_
_atom_site_aniso_label
_atom_site_aniso_U_11
_atom_site_aniso_U_22
_atom_site_aniso_U_33
_atom_site_aniso_U_23
_atom_site_aniso_U_13
_atom_site_aniso_U_12
Nd1 0.0307(4) 0.0155(3) 0.0242(4) 0.0109(2) 0.0058(2) 0.0067(2)
O1 0.053(5) 0.023(4) 0.026(4) 0.012(3) 0.008(3) 0.008(3)
O2 0.031(4) 0.035(4) 0.043(4) 0.027(4) 0.011(3) 0.011(3)
O3 0.036(4) 0.026(4) 0.041(4) 0.021(3) -0.003(3) -0.002(3)
O4 0.053(5) 0.027(4) 0.026(4) 0.007(3) 0.007(3) 0.022(4)
O5 0.035(4) 0.024(4) 0.044(4) 0.022(3) -0.001(3) 0.001(3)
O6 0.046(4) 0.025(4) 0.029(4) 0.013(3) 0.006(3) 0.016(3)
O7 0.054(5) 0.060(6) 0.058(5) 0.034(5) 0.027(4) 0.035(4)
O8 0.040(4) 0.027(4) 0.049(4) 0.030(4) 0.014(3) 0.019(3)
O9 0.053(5) 0.023(4) 0.026(4) 0.013(3) 0.004(3) 0.004(3)
C12 0.033(5) 0.025(6) 0.027(6) 0.014(5) 0.003(4) 0.014(4)
C14 0.030(5) 0.014(5) 0.025(5) 0.007(4) 0.008(4) 0.002(4)
C13 0.023(5) 0.015(5) 0.040(6) 0.014(5) 0.008(5) 0.002(4)
C11 0.039(6) 0.022(5) 0.034(6) 0.015(5) 0.013(5) 0.018(5)
O100 0.089(6) 0.032(4) 0.039(4) 0.023(4) 0.023(4) 0.025(4)
N2 0.150(23) 0.334(44) 0.206(28) 0.008(28) -0.005(20) 0.048(26)
C3 0.052(7) 0.020(5) 0.022(5) 0.013(5) 0.004(5) 0.008(5)
C2 0.104(12) 0.072(10) 0.029(7) 0.009(7) 0.020(7) 0.059(9)
C1 0.086(10) 0.040(7) 0.043(7) 0.012(6) 0.005(7) 0.024(7)
N1 0.063(8) 0.070(8) 0.058(7) 0.003(6) -0.005(6) 0.044(7)
C50 0.056(9) 0.057(9) 0.080(10) 0.016(8) 0.036(8) 0.019(7)

loop_
_atom_site_label
_atom_site_type_symbol
_atom_site_fract_x
_atom_site_fract_y
_atom_site_fract_z
_atom_site_U_iso_or_equiv
_atom_site_thermal_displace_type
_atom_site_occupancy
_atom_site_calc_flag
_atom_site_refinement_flags
_atom_site_disorder_group
Nd1 Nd 0.16140(6) 0.22834(5) 0.34985(5) 0.0226(2) Uani 1 d . .
O1 O 0.0976(9) 0.1989(8) 0.0795(7) 0.034(2) Uani 1 d . .
O2 O 0.2039(8) 0.0678(8) 0.4985(8) 0.033(2) Uani 1 d . .
O3 O 0.3440(8) 0.4651(8) 0.3453(8) 0.035(2) Uani 1 d . .
O4 O -0.0176(9) 0.3920(8) 0.3103(7) 0.035(2) Uani 1 d . .
O5 O 0.4315(8) 0.3403(8) 0.5440(8) 0.034(2) Uani 1 d . .
O6 O 0.1382(8) 0.4280(8) 0.5882(7) 0.032(2) Uani 1 d . .
O7 O 0.3597(10) 0.1068(10) 0.2318(9) 0.049(2) Uani 1 d . .
O8 O -0.0836(8) 0.1220(8) 0.4320(8) 0.033(2) Uani 1 d . .
O9 O -0.0013(9) -0.0400(8) 0.1653(7) 0.035(2) Uani 1 d . .
C12 C 0.0286(12) 0.0699(11) -0.0233(11) 0.027(2) Uani 1 d . .
C14 C -0.0826(11) 0.0164(10) 0.4807(10) 0.024(2) Uani 1 d . .
C13 C 0.4749(11) 0.5356(11) 0.4420(11) 0.025(2) Uani 1 d . .
C11 C 0.0448(12) 0.5123(11) 0.5805(11) 0.028(2) Uani 1 d . .
O100 O 0.0808(11) -0.6552(9) -0.1680(8) 0.049(2) Uani 1 d . .
N2 N 0.4789(34) -0.3630(43) 0.0654(34) 0.264(17) Uani 1 d . .
C3 C 0.2187(14) -0.4283(12) 0.1285(11) 0.031(2) Uani 1 d . .
C2 C 0.3447(20) -0.3045(18) 0.1298(14) 0.065(4) Uani 1 d . .
C1 C 0.3754(19) -0.1656(16) 0.2794(15) 0.058(4) Uani 1 d . .
N1 N 0.5113(14) -0.0403(14) 0.3011(13) 0.067(3) Uani 1 d . .
C50 C 0.4923(17) 0.0917(17) 0.2740(17) 0.064(4) Uani 1 d D .
C2A C 0.3374(37) -0.2869(36) -0.0145(34) 0.161(10) Uiso 1 d . .
C51 C 0.6277(39) 0.2325(35) 0.2797(52) 0.291(17) Uiso 1 d D .

loop_
_atom_type_symbol
_atom_type_description
_atom_type_scat_dispersion_real
_atom_type_scat_dispersion_imag
_atom_type_scat_source
C C 0.0033 0.0016 'International Tables Vol C Tables 4.2.6.8 and 6.1.1.4'
H H 0.0000 0.0000 'International Tables Vol C Tables 4.2.6.8 and 6.1.1.4'
N N 0.0061 0.0033 'International Tables Vol C Tables 4.2.6.8 and 6.1.1.4'
O O 0.0106 0.0060 'International Tables Vol C Tables 4.2.6.8 and 6.1.1.4'
Nd Nd -0.1943 3.0179 'International Tables Vol C Tables 4.2.6.8 and 6.1.1.4'

loop_
_geom_angle_atom_site_label_1
_geom_angle_atom_site_label_2
_geom_angle_atom_site_label_3
_geom_angle
_geom_angle_site_symmetry_1
_geom_angle_site_symmetry_3
_geom_angle_publ_flag
O1 Nd1 O2 138.3(2) . . ?
O1 Nd1 O7 73.5(2) . . ?
O2 Nd1 O7 79.2(2) . . ?
O1 Nd1 O3 75.7(2) . . ?
O2 Nd1 O3 131.4(2) . . ?
O7 Nd1 O3 82.7(3) . . ?
O1 Nd1 O4 69.4(2) . . ?
O2 Nd1 O4 140.3(2) . . ?
O7 Nd1 O4 139.8(2) . . ?
O3 Nd1 O4 73.7(2) . . ?
O1 Nd1 O8 112.7(2) . . ?
O2 Nd1 O8 65.2(2) . . ?
O7 Nd1 O8 131.7(2) . . ?
O3 Nd1 O8 145.4(2) . . ?
O4 Nd1 O8 78.3(2) . . ?
O1 Nd1 O6 132.1(2) . . ?
O2 Nd1 O6 88.1(2) . . ?
O7 Nd1 O6 142.3(3) . . ?
O3 Nd1 O6 79.4(2) . . ?
O4 Nd1 O6 64.5(2) . . ?
O8 Nd1 O6 70.4(2) . . ?
O1 Nd1 O5 129.8(2) . . ?
O2 Nd1 O5 67.4(2) . . ?
O7 Nd1 O5 72.6(3) . . ?
O3 Nd1 O5 64.2(2) . . ?
O4 Nd1 O5 121.9(2) . . ?
O8 Nd1 O5 117.4(2) . . ?
O6 Nd1 O5 69.7(2) . . ?
O1 Nd1 O9 65.1(2) . . ?
O2 Nd1 O9 77.4(2) . . ?
O7 Nd1 O9 73.8(3) . . ?
O3 Nd1 O9 138.6(2) . . ?
O4 Nd1 O9 103.3(2) . . ?
O8 Nd1 O9 67.6(2) . . ?
O6 Nd1 O9 137.8(2) . . ?
O5 Nd1 O9 134.8(2) . . ?
C12 O1 Nd1 120.9(6) . . ?
C14 O2 Nd1 119.9(6) 2_556 . ?
C13 O3 Nd1 121.2(6) . . ?
C11 O4 Nd1 120.9(6) 2_566 . ?
C13 O5 Nd1 120.3(6) 2_666 . ?
C11 O6 Nd1 120.3(6) . . ?
C50 O7 Nd1 137.2(9) . . ?
C14 O8 Nd1 118.6(6) . . ?
C12 O9 Nd1 119.5(6) 2 . ?
O1 C12 O9 126.0(9) . 2 ?
O1 C12 C12 118.3(10) . 2 ?
O9 C12 C12 115.7(11) 2 2 ?
O8 C14 O2 126.5(9) . 2_556 ?
O8 C14 C14 117.4(10) . 2_556 ?
O2 C14 C14 116.0(10) 2_556 2_556 ?
O5 C13 O3 126.2(9) 2_666 . ?
O5 C13 C13 116.6(10) 2_666 2_666 ?
O3 C13 C13 117.2(10) . 2_666 ?
O4 C11 O6 125.8(9) 2_566 . ?
O4 C11 C11 118.1(10) 2_566 2_566 ?
O6 C11 C11 116.0(11) . 2_566 ?
C2 N2 C2A 51.6(15) . . ?
C3 C2 C2A 114.7(17) . . ?
C3 C2 N2 110.8(18) . . ?
C2A C2 N2 72.8(18) . . ?
C3 C2 C1 108.8(11) . . ?
C2A C2 C1 121.8(17) . . ?
N2 C2 C1 124.0(16) . . ?
N1 C1 C2 113.9(13) . . ?
C1 N1 C50 122.0(11) . . ?
O7 C50 C51 108.9(20) . . ?
O7 C50 N1 122.5(12) . . ?
C51 C50 N1 128.5(20) . . ?
C2 C2A N2 55.5(16) . . ?

loop_
_geom_bond_atom_site_label_1
_geom_bond_atom_site_label_2
_geom_bond_distance
_geom_bond_site_symmetry_2
_geom_bond_publ_flag
Nd1 O1 2.471(6) . ?
Nd1 O2 2.461(6) . ?
Nd1 O7 2.470(8) . ?
Nd1 O3 2.484(6) . ?
Nd1 O4 2.496(7) . ?
Nd1 O8 2.494(7) . ?
Nd1 O6 2.510(7) . ?
Nd1 O5 2.521(6) . ?
Nd1 O9 2.529(7) . ?
O1 C12 1.246(12) . ?
O2 C14 1.261(11) 2_556 ?
O3 C13 1.239(11) . ?
O4 C11 1.231(11) 2_566 ?
O5 C13 1.237(11) 2_666 ?
O6 C11 1.267(11) . ?
O7 C50 1.21(2) . ?
O8 C14 1.246(11) . ?
O9 C12 1.266(11) 2 ?
C12 O9 1.266(11) 2 ?
C12 C12 1.55(2) 2 ?
C14 O2 1.261(11) 2_556 ?
C14 C14 1.54(2) 2_556 ?
C13 O5 1.237(11) 2_666 ?
C13 C13 1.54(2) 2_666 ?
C11 O4 1.231(11) 2_566 ?
C11 C11 1.53(2) 2_566 ?
N2 C2 1.51(3) . ?
N2 C2A 1.75(4) . ?
C3 C2 1.42(2) . ?
C2 C2A 1.44(3) . ?
C2 C1 1.54(2) . ?
C1 N1 1.42(2) . ?
N1 C50 1.41(2) . ?
C50 C51 1.562(11) . ?
